data_1529213
loop_
_publ_author_name
'Karad, Somnath Narayan'
'Chung, Wei-Kang'
'Liu, Rai-Shung'

_publ_section_title
;
 Gold-catalyzed formal [4\p + 2\p]-cycloadditions of propiolate
 derivatives with unactivated nitriles
;
_journal_issue 10
_journal_name_full 'Chem. Sci.'
_journal_page_first 5964
_journal_paper_doi 10.1039/C5SC01950H
_journal_volume 6
_journal_year 2015
_chemical_absolute_configuration rm
_chemical_formula_sum 'C18 H16 O3'
_chemical_formula_weight 280.31
_space_group_crystal_system monoclinic
_space_group_IT_number 4
_space_group_name_Hall 'P 2yb'
_space_group_name_H-M_alt 'P 1 21 1'
_symmetry_space_group_name_Hall 'P 2yb'
_symmetry_space_group_name_H-M 'P 1 21 1'
_atom_sites_solution_hydrogens geom
_audit_creation_method SHELXL-2014/6
_audit_update_record
;
2015-04-30 deposited with the CCDC.
2015-07-20 downloaded from the CCDC.
;
_cell_angle_alpha 90
_cell_angle_beta 100.506(3)
_cell_angle_gamma 90
_cell_formula_units_Z 2
_cell_length_a 7.9460(7)
_cell_length_b 9.4371(9)
_cell_length_c 9.6309(10)
_cell_measurement_reflns_used 2127
_cell_measurement_temperature 100(2)
_cell_measurement_theta_max 25.8485
_cell_measurement_theta_min 3.0474
_cell_volume 710.09(12)
_computing_cell_refinement 'SAINT V8.34A (Bruker AXS Inc., 2013)'
_computing_data_collection 'APEX2 (Bruker AXS, 2010)'
_computing_data_reduction 'SAINT V8.34A (Bruker AXS Inc., 2013)'
_computing_molecular_graphics 'SHELXTL (Sheldrick, 2008)'
_computing_publication_material SHELXTL
_computing_structure_refinement 'SHELXL-2014/6 (Sheldrick, 2014)'
_diffrn_ambient_temperature 100(2)
_diffrn_detector_area_resol_mean 8.3333
_diffrn_measured_fraction_theta_full 0.998
_diffrn_measured_fraction_theta_max 0.998
_diffrn_measurement_device_type 'Bruker APEX-II CCD'
_diffrn_measurement_method '\f and \w scans'
_diffrn_radiation_type MoK\a
_diffrn_radiation_wavelength 0.71073
_diffrn_reflns_av_R_equivalents 0.0289
_diffrn_reflns_av_unetI/netI 0.0477
_diffrn_reflns_laue_measured_fraction_full 0.998
_diffrn_reflns_laue_measured_fraction_max 0.998
_diffrn_reflns_limit_h_max 9
_diffrn_reflns_limit_h_min -5
_diffrn_reflns_limit_k_max 11
_diffrn_reflns_limit_k_min -11
_diffrn_reflns_limit_l_max 12
_diffrn_reflns_limit_l_min -12
_diffrn_reflns_number 5336
_diffrn_reflns_point_group_measured_fraction_full 0.998
_diffrn_reflns_point_group_measured_fraction_max 0.999
_diffrn_reflns_theta_full 25.242
_diffrn_reflns_theta_max 26.425
_diffrn_reflns_theta_min 2.151
_exptl_absorpt_coefficient_mu 0.089
_exptl_absorpt_correction_T_max 0.9485
_exptl_absorpt_correction_T_min 0.8629
_exptl_absorpt_correction_type multi-scan
_exptl_absorpt_process_details 'SADABS V2014/4 (Bruker AXS Inc.)'
_exptl_crystal_colour Colorless
_exptl_crystal_density_diffrn 1.311
_exptl_crystal_density_meas ?
_exptl_crystal_density_method 'not measured'
_exptl_crystal_description Tabullar
_exptl_crystal_F_000 296
_exptl_crystal_size_max 0.25
_exptl_crystal_size_mid 0.20
_exptl_crystal_size_min 0.10
_refine_diff_density_max 0.204
_refine_diff_density_min -0.267
_refine_diff_density_rms 0.074
_refine_ls_abs_structure_details
;
 Refined as an inversion twin.
;
_refine_ls_abs_structure_Flack -0.1(17)
_refine_ls_extinction_method none
_refine_ls_goodness_of_fit_ref 1.085
_refine_ls_hydrogen_treatment constr
_refine_ls_matrix_type full
_refine_ls_number_parameters 191
_refine_ls_number_reflns 2853
_refine_ls_number_restraints 1
_refine_ls_restrained_S_all 1.085
_refine_ls_R_factor_all 0.0446
_refine_ls_R_factor_gt 0.0380
_refine_ls_shift/su_max 0.000
_refine_ls_shift/su_mean 0.000
_refine_ls_structure_factor_coef Fsqd
_refine_ls_weighting_details 'w=1/[\s^2^(Fo^2^)+(0.0667P)^2^] where P=(Fo^2^+2Fc^2^)/3'
_refine_ls_weighting_scheme calc
_refine_ls_wR_factor_gt 0.0998
_refine_ls_wR_factor_ref 0.1154
_reflns_Friedel_coverage 0.883
_reflns_friedel_fraction_full 0.999
_reflns_friedel_fraction_max 0.999
_reflns_number_gt 2577
_reflns_number_total 2853
_reflns_threshold_expression 'I > 2\s(I)'
_cod_data_source_file c5sc01950h2.cif
_cod_data_source_block 150135LT_0m
_cod_depositor_comments
;
The following automatic conversions were performed:

'_exptl_crystal_density_meas' value 'not measured' was changed to '?'
- the value is perceived as not measured.

Automatic conversion script
Id: cif_fix_values 3271 2015-04-21 07:52:19Z andrius 

 Adding full bibliography for 1529211--1529213.cif.
;
_cod_database_code 1529213
_shelx_space_group_comment
;
The symmetry employed for this shelxl refinement is uniquely defined
by the following loop, which should always be used as a source of
symmetry information in preference to the above space-group names.
They are only intended as comments.
;
_shelxl_version_number 2014/6

loop_
_space_group_symop_operation_xyz
'x, y, z'
'-x, y+1/2, -z'

loop_
_atom_site_label
_atom_site_type_symbol
_atom_site_fract_x
_atom_site_fract_y
_atom_site_fract_z
_atom_site_U_iso_or_equiv
_atom_site_adp_type
_atom_site_occupancy
_atom_site_site_symmetry_order
_atom_site_calc_flag
_atom_site_refinement_flags_posn
_atom_site_refinement_flags_adp
O1 O 0.5400(2) 0.8933(2) 0.8638(2) 0.0196(5) Uani 1 1 d . .
O2 O 0.5810(2) 0.7922(2) 1.0711(2) 0.0256(5) Uani 1 1 d . .
O3 O 0.1069(2) 0.8669(2) 0.7980(2) 0.0230(5) Uani 1 1 d . .
C1 C 0.8174(4) 1.0267(4) 0.4664(3) 0.0291(7) Uani 1 1 d . .
H1 H 0.8994 1.0531 0.4107 0.035 Uiso 1 1 calc R U
C2 C 0.7038(4) 0.9164(3) 0.4235(3) 0.0296(8) Uani 1 1 d . .
H16 H 0.7070 0.8681 0.3374 0.036 Uiso 1 1 calc R U
C3 C 0.5858(4) 0.8770(4) 0.5061(3) 0.0241(7) Uani 1 1 d . .
H15 H 0.5093 0.8008 0.4769 0.029 Uiso 1 1 calc R U
C4 C 0.5787(3) 0.9478(3) 0.6311(3) 0.0190(6) Uani 1 1 d . .
C5 C 0.4479(3) 0.9079(3) 0.7194(3) 0.0183(6) Uani 1 1 d . .
H12 H 0.3925 0.8159 0.6858 0.022 Uiso 1 1 calc R U
C6 C 0.4880(4) 0.8034(3) 0.9569(3) 0.0183(6) Uani 1 1 d . .
C7 C 0.3327(3) 0.7159(3) 0.9211(3) 0.0192(6) Uani 1 1 d . .
H11 H 0.3501 0.6200 0.9501 0.023 Uiso 1 1 calc R U
C8 C 0.1711(4) 0.7433(3) 0.8556(3) 0.0183(6) Uani 1 1 d . .
C9 C 0.0328(3) 0.6348(3) 0.8394(3) 0.0179(6) Uani 1 1 d . .
C10 C 0.0659(4) 0.4934(3) 0.8768(3) 0.0200(6) Uani 1 1 d . .
H10 H 0.1787 0.4649 0.9177 0.024 Uiso 1 1 calc R U
C11 C -0.0640(4) 0.3946(3) 0.8547(3) 0.0211(6) Uani 1 1 d . .
H9 H -0.0398 0.2985 0.8802 0.025 Uiso 1 1 calc R U
C12 C -0.2306(4) 0.4343(3) 0.7952(3) 0.0241(7) Uani 1 1 d . .
H2 H -0.3197 0.3659 0.7797 0.029 Uiso 1 1 calc R U
C13 C 0.2008(4) 0.9972(3) 0.8256(3) 0.0223(7) Uani 1 1 d . .
H3 H 0.2730 0.9934 0.9208 0.027 Uiso 1 1 calc R U
H6 H 0.1197 1.0771 0.8237 0.027 Uiso 1 1 calc R U
C14 C 0.3125(4) 1.0220(3) 0.7170(3) 0.0217(6) Uani 1 1 d . .
H5 H 0.3696 1.1152 0.7347 0.026 Uiso 1 1 calc R U
H4 H 0.2397 1.0250 0.6219 0.026 Uiso 1 1 calc R U
C15 C -0.2641(4) 0.5744(4) 0.7592(4) 0.0273(8) Uani 1 1 d . .
H8 H -0.3772 0.6025 0.7188 0.033 Uiso 1 1 calc R U
C16 C -0.1345(4) 0.6744(3) 0.7812(3) 0.0244(7) Uani 1 1 d . .
H7 H -0.1596 0.7706 0.7565 0.029 Uiso 1 1 calc R U
C17 C 0.6922(4) 1.0589(3) 0.6729(3) 0.0222(7) Uani 1 1 d . .
H14 H 0.6884 1.1082 0.7583 0.027 Uiso 1 1 calc R U
C18 C 0.8102(4) 1.0978(3) 0.5909(4) 0.0247(7) Uani 1 1 d . .
H13 H 0.8869 1.1738 0.6202 0.030 Uiso 1 1 calc R U

loop_
_atom_site_aniso_label
_atom_site_aniso_U_11
_atom_site_aniso_U_22
_atom_site_aniso_U_33
_atom_site_aniso_U_23
_atom_site_aniso_U_13
_atom_site_aniso_U_12
O1 0.0210(9) 0.0212(11) 0.0156(10) 0.0015(8) 0.0011(8) -0.0024(8)
O2 0.0247(10) 0.0292(13) 0.0203(12) 0.0041(10) -0.0029(9) -0.0057(9)
O3 0.0205(9) 0.0160(10) 0.0315(12) 0.0044(9) 0.0017(8) 0.0015(8)
C1 0.0312(16) 0.036(2) 0.0213(16) 0.0041(14) 0.0073(14) -0.0008(14)
C2 0.0370(17) 0.0328(19) 0.0198(16) -0.0057(14) 0.0073(14) -0.0037(15)
C3 0.0271(13) 0.0246(16) 0.0194(15) -0.0046(13) 0.0011(12) -0.0030(13)
C4 0.0222(13) 0.0190(14) 0.0149(15) 0.0014(11) 0.0011(11) 0.0026(11)
C5 0.0213(12) 0.0192(15) 0.0131(13) 0.0000(11) -0.0003(10) -0.0004(11)
C6 0.0209(13) 0.0154(14) 0.0182(14) 0.0009(12) 0.0028(11) 0.0012(11)
C7 0.0216(14) 0.0178(15) 0.0184(16) 0.0019(12) 0.0039(12) 0.0002(11)
C8 0.0227(14) 0.0167(14) 0.0163(15) -0.0002(11) 0.0057(12) 0.0014(11)
C9 0.0183(13) 0.0208(14) 0.0157(14) -0.0037(12) 0.0059(11) 0.0015(11)
C10 0.0206(13) 0.0217(15) 0.0179(15) -0.0004(12) 0.0042(11) 0.0022(12)
C11 0.0274(13) 0.0185(15) 0.0183(14) 0.0007(12) 0.0062(11) 0.0012(12)
C12 0.0236(14) 0.0247(17) 0.0241(16) -0.0046(13) 0.0048(12) -0.0054(12)
C13 0.0242(14) 0.0129(14) 0.0300(18) -0.0001(12) 0.0053(13) 0.0013(12)
C14 0.0228(14) 0.0176(15) 0.0241(16) 0.0026(13) 0.0025(12) 0.0001(12)
C15 0.0198(14) 0.0248(17) 0.035(2) -0.0015(14) -0.0003(14) 0.0017(12)
C16 0.0232(14) 0.0199(16) 0.0294(18) 0.0006(13) 0.0028(13) 0.0011(12)
C17 0.0289(15) 0.0196(15) 0.0184(16) 0.0005(12) 0.0055(13) -0.0014(12)
C18 0.0268(15) 0.0248(16) 0.0217(17) 0.0029(12) 0.0025(13) -0.0049(12)

loop_
_atom_type_symbol
_atom_type_description
_atom_type_scat_dispersion_real
_atom_type_scat_dispersion_imag
_atom_type_scat_source
C C 0.0033 0.0016 'International Tables Vol C Tables 4.2.6.8 and 6.1.1.4'
H H 0.0000 0.0000 'International Tables Vol C Tables 4.2.6.8 and 6.1.1.4'
O O 0.0106 0.0060 'International Tables Vol C Tables 4.2.6.8 and 6.1.1.4'

loop_
_geom_angle_atom_site_label_1
_geom_angle_atom_site_label_2
_geom_angle_atom_site_label_3
_geom_angle
C6 O1 C5 122.1(2)
C8 O3 C13 121.2(2)
C18 C1 C2 119.5(3)
C18 C1 H1 120.2
C2 C1 H1 120.2
C3 C2 C1 120.0(3)
C3 C2 H16 120.0
C1 C2 H16 120.0
C2 C3 C4 120.5(3)
C2 C3 H15 119.8
C4 C3 H15 119.8
C3 C4 C17 119.1(3)
C3 C4 C5 120.7(3)
C17 C4 C5 120.1(3)
O1 C5 C4 106.5(2)
O1 C5 C14 108.2(2)
C4 C5 C14 111.9(2)
O1 C5 H12 110.0
C4 C5 H12 110.0
C14 C5 H12 110.0
O2 C6 O1 116.5(3)
O2 C6 C7 120.7(3)
O1 C6 C7 122.7(2)
C8 C7 C6 133.5(3)
C8 C7 H11 113.2
C6 C7 H11 113.2
C7 C8 O3 127.8(3)
C7 C8 C9 122.6(3)
O3 C8 C9 109.5(2)
C10 C9 C16 118.7(3)
C10 C9 C8 122.0(2)
C16 C9 C8 119.2(3)
C11 C10 C9 120.4(3)
C11 C10 H10 119.8
C9 C10 H10 119.8
C10 C11 C12 120.7(3)
C10 C11 H9 119.7
C12 C11 H9 119.7
C15 C12 C11 119.1(3)
C15 C12 H2 120.5
C11 C12 H2 120.5
O3 C13 C14 110.8(2)
O3 C13 H3 109.5
C14 C13 H3 109.5
O3 C13 H6 109.5
C14 C13 H6 109.5
H3 C13 H6 108.1
C13 C14 C5 112.6(2)
C13 C14 H5 109.1
C5 C14 H5 109.1
C13 C14 H4 109.1
C5 C14 H4 109.1
H5 C14 H4 107.8
C12 C15 C16 120.7(3)
C12 C15 H8 119.6
C16 C15 H8 119.6
C15 C16 C9 120.4(3)
C15 C16 H7 119.8
C9 C16 H7 119.8
C18 C17 C4 120.4(3)
C18 C17 H14 119.8
C4 C17 H14 119.8
C17 C18 C1 120.4(3)
C17 C18 H13 119.8
C1 C18 H13 119.8

loop_
_geom_bond_atom_site_label_1
_geom_bond_atom_site_label_2
_geom_bond_distance
O1 C6 1.353(4)
O1 C5 1.456(3)
O2 C6 1.213(3)
O3 C8 1.351(3)
O3 C13 1.438(4)
C1 C18 1.384(5)
C1 C2 1.390(5)
C1 H1 0.9500
C2 C3 1.387(4)
C2 H16 0.9500
C3 C4 1.387(4)
C3 H15 0.9500
C4 C17 1.394(4)
C4 C5 1.506(4)
C5 C14 1.519(4)
C5 H12 1.0000
C6 C7 1.472(4)
C7 C8 1.349(4)
C7 H11 0.9500
C8 C9 1.489(4)
C9 C10 1.395(4)
C9 C16 1.397(4)
C10 C11 1.378(4)
C10 H10 0.9500
C11 C12 1.394(4)
C11 H9 0.9500
C12 C15 1.381(5)
C12 H2 0.9500
C13 C14 1.508(4)
C13 H3 0.9900
C13 H6 0.9900
C14 H5 0.9900
C14 H4 0.9900
C15 C16 1.384(4)
C15 H8 0.9500
C16 H7 0.9500
C17 C18 1.381(4)
C17 H14 0.9500
C18 H13 0.9500
